data_1507108
loop_
_publ_author_name
'Hassall, Kathryn S.'
'White, Jonathan M.'

_publ_section_title
;
 Solution and X-ray structure of triethylsilylmethyl-substituted tropylium
 cation.
;
_journal_issue 11
_journal_name_full 'Organic letters'
_journal_page_first 1737
_journal_page_last 1739
_journal_paper_doi 10.1021/ol049613x
_journal_volume 6
_journal_year 2004
_chemical_formula_sum 'C38 H23 B F20 Si'
_chemical_formula_weight 898.46
_chemical_name_systematic
;
 ?
;
_space_group_IT_number 2
_symmetry_cell_setting triclinic
_symmetry_space_group_name_Hall '-P 1'
_symmetry_space_group_name_H-M 'P -1'
_atom_sites_solution_hydrogens geom
_atom_sites_solution_primary direct
_atom_sites_solution_secondary difmap
_audit_creation_method SHELXL-97
_cell_angle_alpha 99.2970(10)
_cell_angle_beta 92.8600(10)
_cell_angle_gamma 98.4600(10)
_cell_formula_units_Z 2
_cell_length_a 7.9233(6)
_cell_length_b 12.9262(9)
_cell_length_c 18.1699(13)
_cell_measurement_reflns_used 3618
_cell_measurement_temperature 130.0(2)
_cell_measurement_theta_max 26.79
_cell_measurement_theta_min 2.56
_cell_volume 1811.3(2)
_computing_cell_refinement 'Bruker SMART'
_computing_data_collection 'Bruker SMART'
_computing_data_reduction 'Bruker SAINT'
_computing_molecular_graphics 'Bruker SHELXTL'
_computing_publication_material 'Bruker SHELXTL'
_computing_structure_refinement 'Bruker SHELXTL'
_computing_structure_solution 'Bruker SHELXTL'
_diffrn_ambient_temperature 130.0(2)
_diffrn_measured_fraction_theta_full 0.871
_diffrn_measured_fraction_theta_max 0.871
_diffrn_measurement_device_type 'CCD area detector'
_diffrn_measurement_method 'phi and omega scans'
_diffrn_radiation_monochromator graphite
_diffrn_radiation_source 'sealed tube'
_diffrn_radiation_type MoK\a
_diffrn_radiation_wavelength 0.71073
_diffrn_reflns_av_R_equivalents 0.0312
_diffrn_reflns_av_sigmaI/netI 0.0595
_diffrn_reflns_limit_h_max 6
_diffrn_reflns_limit_h_min -10
_diffrn_reflns_limit_k_max 16
_diffrn_reflns_limit_k_min -17
_diffrn_reflns_limit_l_max 22
_diffrn_reflns_limit_l_min -24
_diffrn_reflns_number 11718
_diffrn_reflns_theta_full 28.62
_diffrn_reflns_theta_max 28.62
_diffrn_reflns_theta_min 1.62
_exptl_absorpt_coefficient_mu 0.199
_exptl_crystal_colour colourless
_exptl_crystal_density_diffrn 1.647
_exptl_crystal_density_method 'not measured'
_exptl_crystal_description block
_exptl_crystal_F_000 900
_exptl_crystal_size_max 0.30
_exptl_crystal_size_mid 0.30
_exptl_crystal_size_min 0.05
_refine_diff_density_max 0.415
_refine_diff_density_min -0.321
_refine_diff_density_rms 0.052
_refine_ls_extinction_method none
_refine_ls_goodness_of_fit_ref 0.931
_refine_ls_hydrogen_treatment mixed
_refine_ls_matrix_type full
_refine_ls_number_parameters 544
_refine_ls_number_reflns 8112
_refine_ls_number_restraints 0
_refine_ls_restrained_S_all 0.931
_refine_ls_R_factor_all 0.0634
_refine_ls_R_factor_gt 0.0443
_refine_ls_shift/su_max 0.001
_refine_ls_shift/su_mean 0.000
_refine_ls_structure_factor_coef Fsqd
_refine_ls_weighting_details 'calc w=1/[\s^2^(Fo^2^)+(0.0402P)^2^+0.0000P] where P=(Fo^2^+2Fc^2^)/3'
_refine_ls_weighting_scheme calc
_refine_ls_wR_factor_gt 0.0896
_refine_ls_wR_factor_ref 0.0963
_reflns_number_gt 5800
_reflns_number_total 8112
_reflns_threshold_expression >2sigma(I)
_cod_data_source_file ol049613xsi20040302_113131.cif
_cod_data_source_block jmwkh33
_cod_depositor_comments
;
The following automatic conversions were performed:

'_symmetry_cell_setting' value 'Triclinic' changed to 'triclinic'
according to /home/saulius/struct/CIF-dictionaries/cif_core.dic
dictionary named 'cif_core.dic' version 2.4.1 from 2010-06-29.

Automatic conversion script
Id: cif_fix_values 1715 2011-07-08 13:25:40Z adriana 
;
_cod_original_sg_symbol_H-M 'P-1   '
_cod_database_code 1507108

loop_
_symmetry_equiv_pos_as_xyz
'x, y, z'
'-x, -y, -z'

loop_
_atom_site_label
_atom_site_type_symbol
_atom_site_fract_x
_atom_site_fract_y
_atom_site_fract_z
_atom_site_U_iso_or_equiv
_atom_site_adp_type
_atom_site_occupancy
_atom_site_symmetry_multiplicity
_atom_site_calc_flag
_atom_site_refinement_flags
C1 C 0.4327(2) 0.23393(15) 0.24968(11) 0.0261(4) Uani 1 1 d .
C2 C 0.3555(3) 0.31014(15) 0.29514(11) 0.0274(5) Uani 1 1 d .
H2 H 0.3307 0.3676 0.2721 0.033 Uiso 1 1 calc R
C3 C 0.3105(3) 0.31435(15) 0.36766(11) 0.0302(5) Uani 1 1 d .
H3 H 0.2616 0.3749 0.3873 0.036 Uiso 1 1 calc R
C4 C 0.3261(3) 0.24295(16) 0.41667(11) 0.0285(5) Uani 1 1 d .
H4 H 0.2898 0.2622 0.4654 0.034 Uiso 1 1 calc R
C5 C 0.3875(2) 0.14817(15) 0.40304(11) 0.0276(5) Uani 1 1 d .
H5 H 0.3829 0.1081 0.4425 0.033 Uiso 1 1 calc R
C6 C 0.4554(3) 0.10396(16) 0.33855(11) 0.0310(5) Uani 1 1 d .
H6 H 0.4937 0.0381 0.3403 0.037 Uiso 1 1 calc R
C7 C 0.4753(3) 0.14187(16) 0.27209(11) 0.0307(5) Uani 1 1 d .
H7 H 0.5265 0.0980 0.2355 0.037 Uiso 1 1 calc R
C8 C 0.4634(3) 0.24983(16) 0.17236(11) 0.0302(5) Uani 1 1 d .
H8A H 0.5645 0.2176 0.1567 0.036 Uiso 1 1 calc R
H8B H 0.4900 0.3269 0.1716 0.036 Uiso 1 1 calc R
C9 C 0.0870(3) 0.25640(17) 0.12971(13) 0.0371(5) Uani 1 1 d .
H9A H 0.0651 0.2475 0.1817 0.045 Uiso 1 1 calc R
H9B H 0.1187 0.3333 0.1295 0.045 Uiso 1 1 calc R
C10 C -0.0789(3) 0.2153(2) 0.07971(14) 0.0462(6) Uani 1 1 d .
H10A H -0.0558 0.2162 0.0273 0.069 Uiso 1 1 calc R
H10B H -0.1645 0.2610 0.0938 0.069 Uiso 1 1 calc R
H10C H -0.1222 0.1425 0.0861 0.069 Uiso 1 1 calc R
C11 C 0.3446(3) 0.21165(17) 0.00814(11) 0.0357(5) Uani 1 1 d .
H11A H 0.4224 0.1603 -0.0078 0.043 Uiso 1 1 calc R
H11B H 0.2435 0.1952 -0.0285 0.043 Uiso 1 1 calc R
C12 C 0.4365(3) 0.32304(18) 0.00392(12) 0.0418(6) Uani 1 1 d .
H12A H 0.3656 0.3757 0.0236 0.063 Uiso 1 1 calc R
H12B H 0.4563 0.3282 -0.0483 0.063 Uiso 1 1 calc R
H12C H 0.5464 0.3365 0.0338 0.063 Uiso 1 1 calc R
C13 C 0.2148(3) 0.04443(16) 0.10483(12) 0.0357(5) Uani 1 1 d .
H13A H 0.2004 0.0362 0.1575 0.043 Uiso 1 1 calc R
H13B H 0.1029 0.0177 0.0763 0.043 Uiso 1 1 calc R
C14 C 0.3430(3) -0.02485(17) 0.07432(13) 0.0401(6) Uani 1 1 d .
H14A H 0.3478 -0.0250 0.0205 0.060 Uiso 1 1 calc R
H14B H 0.3076 -0.0975 0.0830 0.060 Uiso 1 1 calc R
H14C H 0.4563 0.0032 0.0998 0.060 Uiso 1 1 calc R
Si1 Si 0.27136(8) 0.18919(4) 0.10137(3) 0.02806(14) Uani 1 1 d .
C15 C 0.6045(2) 0.61273(14) 0.30252(10) 0.0214(4) Uani 1 1 d .
C16 C 0.6976(2) 0.58178(15) 0.24178(11) 0.0250(4) Uani 1 1 d .
C17 C 0.7886(3) 0.49853(15) 0.23541(12) 0.0295(5) Uani 1 1 d .
C18 C 0.7957(3) 0.44171(15) 0.29322(13) 0.0312(5) Uani 1 1 d .
C19 C 0.7131(3) 0.47053(15) 0.35576(12) 0.0280(5) Uani 1 1 d .
C20 C 0.6223(2) 0.55440(15) 0.35974(10) 0.0235(4) Uani 1 1 d .
C21 C 0.3476(2) 0.69028(14) 0.22943(10) 0.0196(4) Uani 1 1 d .
C22 C 0.2473(2) 0.76812(14) 0.22109(10) 0.0216(4) Uani 1 1 d .
C23 C 0.1167(2) 0.75867(15) 0.16653(10) 0.0225(4) Uani 1 1 d .
C24 C 0.0780(2) 0.66674(15) 0.11491(10) 0.0245(4) Uani 1 1 d .
C25 C 0.1712(3) 0.58628(14) 0.12012(10) 0.0245(4) Uani 1 1 d .
C26 C 0.2990(2) 0.59851(14) 0.17685(10) 0.0215(4) Uani 1 1 d .
C27 C 0.6415(2) 0.81603(14) 0.29912(10) 0.0196(4) Uani 1 1 d .
C28 C 0.6644(2) 0.87367(14) 0.24120(10) 0.0214(4) Uani 1 1 d .
C29 C 0.7924(2) 0.95870(15) 0.24231(11) 0.0238(4) Uani 1 1 d .
C30 C 0.9122(2) 0.98860(15) 0.30221(11) 0.0257(4) Uani 1 1 d .
C31 C 0.9004(2) 0.93227(15) 0.36054(11) 0.0236(4) Uani 1 1 d .
C32 C 0.7684(2) 0.84946(15) 0.35734(10) 0.0218(4) Uani 1 1 d .
C33 C 0.3736(2) 0.72613(14) 0.37322(10) 0.0198(4) Uani 1 1 d .
C34 C 0.3691(2) 0.81678(14) 0.42517(10) 0.0218(4) Uani 1 1 d .
C35 C 0.2587(3) 0.82320(15) 0.48171(11) 0.0257(4) Uani 1 1 d .
C36 C 0.1438(2) 0.73584(17) 0.48874(11) 0.0297(5) Uani 1 1 d .
C37 C 0.1391(2) 0.64393(16) 0.43801(11) 0.0281(5) Uani 1 1 d .
C38 C 0.2501(2) 0.64164(14) 0.38249(11) 0.0234(4) Uani 1 1 d .
B1 B 0.4940(3) 0.71148(16) 0.30116(12) 0.0203(5) Uani 1 1 d .
F1 F 0.69480(15) 0.63380(8) 0.18276(6) 0.0308(3) Uani 1 1 d .
F2 F 0.86748(16) 0.47049(9) 0.17309(7) 0.0431(3) Uani 1 1 d .
F3 F 0.88303(17) 0.35930(9) 0.28794(8) 0.0478(4) Uani 1 1 d .
F4 F 0.71744(15) 0.41563(9) 0.41285(7) 0.0382(3) Uani 1 1 d .
F5 F 0.54938(15) 0.57728(9) 0.42520(6) 0.0312(3) Uani 1 1 d .
F6 F 0.28017(14) 0.86290(8) 0.26891(6) 0.0272(3) Uani 1 1 d .
F7 F 0.02682(14) 0.83864(8) 0.16220(6) 0.0314(3) Uani 1 1 d .
F8 F -0.04896(14) 0.65568(9) 0.06178(6) 0.0337(3) Uani 1 1 d .
F9 F 0.13469(15) 0.49584(9) 0.07055(6) 0.0350(3) Uani 1 1 d .
F10 F 0.37533(14) 0.51140(8) 0.17878(6) 0.0294(3) Uani 1 1 d .
F11 F 0.55975(14) 0.84862(8) 0.17761(6) 0.0289(3) Uani 1 1 d .
F12 F 0.80407(15) 1.01152(9) 0.18397(6) 0.0339(3) Uani 1 1 d .
F13 F 1.03895(15) 1.07027(9) 0.30321(7) 0.0380(3) Uani 1 1 d .
F14 F 1.01743(14) 0.95936(9) 0.41919(6) 0.0341(3) Uani 1 1 d .
F15 F 0.76355(14) 0.79846(9) 0.41742(6) 0.0293(3) Uani 1 1 d .
F16 F 0.47675(14) 0.90818(8) 0.42334(6) 0.0269(3) Uani 1 1 d .
F17 F 0.26468(15) 0.91434(9) 0.53016(6) 0.0356(3) Uani 1 1 d .
F18 F 0.03796(15) 0.73980(11) 0.54422(7) 0.0440(3) Uani 1 1 d .
F19 F 0.02815(15) 0.55693(10) 0.44399(7) 0.0417(3) Uani 1 1 d .
F20 F 0.23798(14) 0.54797(8) 0.33464(6) 0.0307(3) Uani 1 1 d .

loop_
_atom_site_aniso_label
_atom_site_aniso_U_11
_atom_site_aniso_U_22
_atom_site_aniso_U_33
_atom_site_aniso_U_23
_atom_site_aniso_U_13
_atom_site_aniso_U_12
C1 0.0236(11) 0.0289(11) 0.0247(11) 0.0055(9) 0.0004(8) -0.0004(9)
C2 0.0333(12) 0.0219(10) 0.0274(11) 0.0070(9) 0.0017(9) 0.0030(9)
C3 0.0352(12) 0.0258(11) 0.0292(12) 0.0022(9) 0.0049(9) 0.0059(9)
C4 0.0271(11) 0.0355(12) 0.0214(11) 0.0028(9) 0.0036(8) 0.0014(9)
C5 0.0277(11) 0.0302(11) 0.0239(11) 0.0095(9) -0.0030(9) -0.0027(9)
C6 0.0388(13) 0.0280(11) 0.0277(12) 0.0064(9) -0.0024(9) 0.0096(10)
C7 0.0361(12) 0.0331(11) 0.0246(11) 0.0027(9) 0.0026(9) 0.0131(10)
C8 0.0312(12) 0.0339(11) 0.0286(12) 0.0113(9) 0.0084(9) 0.0071(10)
C9 0.0355(13) 0.0362(12) 0.0410(14) 0.0074(10) 0.0093(10) 0.0075(11)
C10 0.0369(14) 0.0567(15) 0.0512(16) 0.0229(13) 0.0073(12) 0.0107(12)
C11 0.0457(14) 0.0419(13) 0.0246(12) 0.0102(10) 0.0092(10) 0.0164(11)
C12 0.0436(14) 0.0561(15) 0.0310(13) 0.0199(11) 0.0086(11) 0.0093(12)
C13 0.0459(14) 0.0310(12) 0.0314(12) 0.0063(10) 0.0047(10) 0.0076(11)
C14 0.0465(14) 0.0353(12) 0.0413(14) 0.0095(11) 0.0085(11) 0.0111(11)
Si1 0.0358(3) 0.0267(3) 0.0238(3) 0.0062(2) 0.0069(2) 0.0083(3)
C15 0.0212(10) 0.0192(9) 0.0226(10) 0.0023(8) -0.0003(8) 0.0009(8)
C16 0.0257(11) 0.0237(10) 0.0258(11) 0.0068(8) 0.0014(8) 0.0019(9)
C17 0.0258(11) 0.0263(11) 0.0361(12) 0.0014(9) 0.0095(9) 0.0049(9)
C18 0.0257(11) 0.0226(10) 0.0462(14) 0.0056(10) 0.0017(10) 0.0076(9)
C19 0.0269(11) 0.0232(10) 0.0348(12) 0.0118(9) -0.0050(9) 0.0016(9)
C20 0.0233(10) 0.0249(10) 0.0219(10) 0.0037(8) 0.0003(8) 0.0030(8)
C21 0.0209(10) 0.0212(9) 0.0169(10) 0.0043(8) 0.0036(8) 0.0021(8)
C22 0.0252(10) 0.0186(9) 0.0192(10) 0.0003(8) 0.0044(8) 0.0002(8)
C23 0.0231(10) 0.0241(10) 0.0229(10) 0.0072(8) 0.0044(8) 0.0073(8)
C24 0.0225(10) 0.0311(11) 0.0192(10) 0.0053(9) -0.0010(8) 0.0012(9)
C25 0.0304(11) 0.0213(10) 0.0194(10) -0.0012(8) 0.0016(8) 0.0015(9)
C26 0.0261(11) 0.0186(9) 0.0213(10) 0.0050(8) 0.0045(8) 0.0054(8)
C27 0.0216(10) 0.0195(9) 0.0180(10) 0.0019(8) 0.0038(8) 0.0049(8)
C28 0.0208(10) 0.0246(10) 0.0188(10) 0.0024(8) 0.0007(8) 0.0055(8)
C29 0.0264(11) 0.0243(10) 0.0237(11) 0.0092(8) 0.0083(8) 0.0063(9)
C30 0.0224(11) 0.0223(10) 0.0316(12) 0.0039(9) 0.0061(9) 0.0003(9)
C31 0.0196(10) 0.0283(10) 0.0208(10) -0.0014(8) -0.0016(8) 0.0040(8)
C32 0.0259(11) 0.0252(10) 0.0160(10) 0.0052(8) 0.0046(8) 0.0068(9)
C33 0.0206(10) 0.0224(10) 0.0176(10) 0.0068(8) 0.0004(8) 0.0042(8)
C34 0.0216(10) 0.0249(10) 0.0197(10) 0.0071(8) -0.0001(8) 0.0031(8)
C35 0.0277(11) 0.0311(11) 0.0192(10) 0.0014(9) 0.0015(8) 0.0115(9)
C36 0.0219(11) 0.0499(13) 0.0212(11) 0.0120(10) 0.0067(8) 0.0105(10)
C37 0.0222(11) 0.0358(12) 0.0270(11) 0.0157(9) -0.0012(8) -0.0032(9)
C38 0.0261(11) 0.0224(10) 0.0222(10) 0.0063(8) -0.0011(8) 0.0038(8)
B1 0.0243(12) 0.0192(11) 0.0175(11) 0.0048(9) 0.0017(9) 0.0019(9)
F1 0.0385(7) 0.0321(6) 0.0251(6) 0.0089(5) 0.0104(5) 0.0092(5)
F2 0.0454(8) 0.0392(7) 0.0488(8) 0.0050(6) 0.0230(7) 0.0165(6)
F3 0.0476(8) 0.0359(7) 0.0683(10) 0.0155(7) 0.0123(7) 0.0242(7)
F4 0.0390(7) 0.0355(7) 0.0456(8) 0.0223(6) -0.0022(6) 0.0090(6)
F5 0.0398(7) 0.0358(6) 0.0218(6) 0.0108(5) 0.0041(5) 0.0114(6)
F6 0.0326(7) 0.0204(6) 0.0269(6) -0.0019(5) -0.0017(5) 0.0061(5)
F7 0.0296(7) 0.0319(6) 0.0345(7) 0.0055(5) -0.0012(5) 0.0118(5)
F8 0.0335(7) 0.0382(7) 0.0277(7) 0.0030(5) -0.0089(5) 0.0068(6)
F9 0.0441(8) 0.0290(6) 0.0269(7) -0.0075(5) -0.0079(5) 0.0070(6)
F10 0.0369(7) 0.0210(6) 0.0294(7) 0.0007(5) -0.0043(5) 0.0084(5)
F11 0.0295(6) 0.0358(6) 0.0206(6) 0.0108(5) -0.0020(5) -0.0022(5)
F12 0.0357(7) 0.0374(7) 0.0320(7) 0.0205(5) 0.0060(5) -0.0003(6)
F13 0.0300(7) 0.0351(7) 0.0443(8) 0.0089(6) 0.0013(6) -0.0117(6)
F14 0.0290(7) 0.0406(7) 0.0281(7) 0.0020(5) -0.0066(5) -0.0020(6)
F15 0.0336(7) 0.0350(6) 0.0193(6) 0.0096(5) -0.0016(5) 0.0017(5)
F16 0.0337(7) 0.0209(6) 0.0248(6) 0.0020(5) 0.0047(5) 0.0011(5)
F17 0.0372(7) 0.0436(7) 0.0259(7) -0.0039(6) 0.0056(5) 0.0152(6)
F18 0.0319(7) 0.0726(9) 0.0315(7) 0.0144(7) 0.0164(6) 0.0104(7)
F19 0.0338(7) 0.0513(8) 0.0377(8) 0.0197(6) 0.0030(6) -0.0141(6)
F20 0.0375(7) 0.0221(6) 0.0298(7) 0.0051(5) 0.0010(5) -0.0040(5)

loop_
_atom_type_symbol
_atom_type_description
_atom_type_scat_dispersion_real
_atom_type_scat_dispersion_imag
_atom_type_scat_source
C C 0.0033 0.0016 'International Tables Vol C Tables 4.2.6.8 and 6.1.1.4'
H H 0.0000 0.0000 'International Tables Vol C Tables 4.2.6.8 and 6.1.1.4'
B B 0.0013 0.0007 'International Tables Vol C Tables 4.2.6.8 and 6.1.1.4'
F F 0.0171 0.0103 'International Tables Vol C Tables 4.2.6.8 and 6.1.1.4'
Si Si 0.0817 0.0704 'International Tables Vol C Tables 4.2.6.8 and 6.1.1.4'

loop_
_geom_angle_atom_site_label_1
_geom_angle_atom_site_label_2
_geom_angle_atom_site_label_3
_geom_angle
C7 C1 C2 124.06(18)
C7 C1 C8 117.87(18)
C2 C1 C8 118.01(18)
C3 C2 C1 130.23(19)
C3 C2 H2 114.9
C1 C2 H2 114.9
C2 C3 C4 129.64(19)
C2 C3 H3 115.2
C4 C3 H3 115.2
C5 C4 C3 127.88(19)
C5 C4 H4 116.1
C3 C4 H4 116.1
C4 C5 C6 127.86(19)
C4 C5 H5 116.1
C6 C5 H5 116.1
C7 C6 C5 129.38(19)
C7 C6 H6 115.3
C5 C6 H6 115.3
C6 C7 C1 130.89(19)
C6 C7 H7 114.6
C1 C7 H7 114.6
C1 C8 Si1 113.31(14)
C1 C8 H8A 108.9
Si1 C8 H8A 108.9
C1 C8 H8B 108.9
Si1 C8 H8B 108.9
H8A C8 H8B 107.7
C10 C9 Si1 114.51(16)
C10 C9 H9A 108.6
Si1 C9 H9A 108.6
C10 C9 H9B 108.6
Si1 C9 H9B 108.6
H9A C9 H9B 107.6
C9 C10 H10A 109.5
C9 C10 H10B 109.5
H10A C10 H10B 109.5
C9 C10 H10C 109.5
H10A C10 H10C 109.5
H10B C10 H10C 109.5
C12 C11 Si1 116.52(15)
C12 C11 H11A 108.2
Si1 C11 H11A 108.2
C12 C11 H11B 108.2
Si1 C11 H11B 108.2
H11A C11 H11B 107.3
C11 C12 H12A 109.5
C11 C12 H12B 109.5
H12A C12 H12B 109.5
C11 C12 H12C 109.5
H12A C12 H12C 109.5
H12B C12 H12C 109.5
C14 C13 Si1 115.71(15)
C14 C13 H13A 108.4
Si1 C13 H13A 108.4
C14 C13 H13B 108.4
Si1 C13 H13B 108.4
H13A C13 H13B 107.4
C13 C14 H14A 109.5
C13 C14 H14B 109.5
H14A C14 H14B 109.5
C13 C14 H14C 109.5
H14A C14 H14C 109.5
H14B C14 H14C 109.5
C9 Si1 C11 113.81(10)
C9 Si1 C13 108.79(10)
C11 Si1 C13 111.56(10)
C9 Si1 C8 107.77(10)
C11 Si1 C8 105.45(10)
C13 Si1 C8 109.27(10)
C20 C15 C16 112.70(17)
C20 C15 B1 127.66(16)
C16 C15 B1 119.62(16)
F1 C16 C17 116.32(17)
F1 C16 C15 118.86(17)
C17 C16 C15 124.78(18)
F2 C17 C16 120.94(19)
F2 C17 C18 119.71(18)
C16 C17 C18 119.34(19)
F3 C18 C19 120.73(19)
F3 C18 C17 120.35(19)
C19 C18 C17 118.92(18)
F4 C19 C18 119.97(18)
F4 C19 C20 120.12(18)
C18 C19 C20 119.90(19)
F5 C20 C19 114.56(17)
F5 C20 C15 121.20(17)
C19 C20 C15 124.24(18)
C26 C21 C22 112.46(17)
C26 C21 B1 128.17(16)
C22 C21 B1 119.18(15)
F6 C22 C23 115.86(16)
F6 C22 C21 119.08(16)
C23 C22 C21 125.05(17)
F7 C23 C22 121.11(16)
F7 C23 C24 119.30(17)
C22 C23 C24 119.59(18)
F8 C24 C25 120.99(17)
F8 C24 C23 120.55(17)
C25 C24 C23 118.45(18)
F9 C25 C24 119.30(17)
F9 C25 C26 120.77(17)
C24 C25 C26 119.92(17)
F10 C26 C25 114.49(16)
F10 C26 C21 121.05(17)
C25 C26 C21 124.46(17)
C28 C27 C32 112.57(17)
C28 C27 B1 127.12(17)
C32 C27 B1 120.12(16)
F11 C28 C29 114.45(16)
F11 C28 C27 121.24(16)
C29 C28 C27 124.30(18)
F12 C29 C30 119.41(17)
F12 C29 C28 120.54(17)
C30 C29 C28 120.03(18)
F13 C30 C29 120.42(18)
F13 C30 C31 120.97(18)
C29 C30 C31 118.60(17)
F14 C31 C32 121.39(17)
F14 C31 C30 119.55(17)
C32 C31 C30 119.06(17)
F15 C32 C31 115.77(16)
F15 C32 C27 118.86(16)
C31 C32 C27 125.36(17)
C34 C33 C38 112.58(16)
C34 C33 B1 128.32(16)
C38 C33 B1 118.93(16)
F16 C34 C35 114.60(16)
F16 C34 C33 120.92(16)
C35 C34 C33 124.48(17)
F17 C35 C36 119.93(17)
F17 C35 C34 120.38(17)
C36 C35 C34 119.68(18)
F18 C36 C35 120.59(18)
F18 C36 C37 120.62(18)
C35 C36 C37 118.79(18)
F19 C37 C38 120.65(18)
F19 C37 C36 119.92(18)
C38 C37 C36 119.42(18)
F20 C38 C37 115.98(16)
F20 C38 C33 119.00(16)
C37 C38 C33 125.00(18)
C15 B1 C27 104.13(15)
C15 B1 C33 112.15(15)
C27 B1 C33 113.84(15)
C15 B1 C21 113.38(15)
C27 B1 C21 112.26(15)
C33 B1 C21 101.43(15)

loop_
_geom_bond_atom_site_label_1
_geom_bond_atom_site_label_2
_geom_bond_distance
C1 C7 1.399(3)
C1 C2 1.411(3)
C1 C8 1.479(3)
C2 C3 1.377(3)
C2 H2 0.9500
C3 C4 1.396(3)
C3 H3 0.9500
C4 C5 1.374(3)
C4 H4 0.9500
C5 C6 1.388(3)
C5 H5 0.9500
C6 C7 1.382(3)
C6 H6 0.9500
C7 H7 0.9500
C8 Si1 1.929(2)
C8 H8A 0.9900
C8 H8B 0.9900
C9 C10 1.534(3)
C9 Si1 1.859(2)
C9 H9A 0.9900
C9 H9B 0.9900
C10 H10A 0.9800
C10 H10B 0.9800
C10 H10C 0.9800
C11 C12 1.530(3)
C11 Si1 1.870(2)
C11 H11A 0.9900
C11 H11B 0.9900
C12 H12A 0.9800
C12 H12B 0.9800
C12 H12C 0.9800
C13 C14 1.518(3)
C13 Si1 1.871(2)
C13 H13A 0.9900
C13 H13B 0.9900
C14 H14A 0.9800
C14 H14B 0.9800
C14 H14C 0.9800
C15 C20 1.393(3)
C15 C16 1.395(3)
C15 B1 1.654(3)
C16 F1 1.356(2)
C16 C17 1.374(3)
C17 F2 1.345(2)
C17 C18 1.379(3)
C18 F3 1.346(2)
C18 C19 1.367(3)
C19 F4 1.350(2)
C19 C20 1.381(3)
C20 F5 1.357(2)
C21 C26 1.390(2)
C21 C22 1.393(3)
C21 B1 1.661(3)
C22 F6 1.365(2)
C22 C23 1.375(3)
C23 F7 1.349(2)
C23 C24 1.375(3)
C24 F8 1.334(2)
C24 C25 1.374(3)
C25 F9 1.340(2)
C25 C26 1.382(3)
C26 F10 1.359(2)
C27 C28 1.389(2)
C27 C32 1.391(3)
C27 B1 1.658(3)
C28 F11 1.354(2)
C28 C29 1.378(3)
C29 F12 1.350(2)
C29 C30 1.374(3)
C30 F13 1.343(2)
C30 C31 1.379(3)
C31 F14 1.343(2)
C31 C32 1.374(3)
C32 F15 1.363(2)
C33 C34 1.387(3)
C33 C38 1.393(3)
C33 B1 1.660(3)
C34 F16 1.358(2)
C34 C35 1.383(3)
C35 F17 1.345(2)
C35 C36 1.370(3)
C36 F18 1.342(2)
C36 C37 1.375(3)
C37 F19 1.344(2)
C37 C38 1.371(3)
C38 F20 1.360(2)

loop_
_geom_torsion_atom_site_label_1
_geom_torsion_atom_site_label_2
_geom_torsion_atom_site_label_3
_geom_torsion_atom_site_label_4
_geom_torsion
C7 C1 C2 C3 1.8(3)
C8 C1 C2 C3 178.9(2)
C1 C2 C3 C4 -1.2(4)
C2 C3 C4 C5 -1.8(4)
C3 C4 C5 C6 3.2(4)
C4 C5 C6 C7 -1.4(4)
C5 C6 C7 C1 -0.6(4)
C2 C1 C7 C6 0.0(4)
C8 C1 C7 C6 -177.1(2)
C7 C1 C8 Si1 89.4(2)
C2 C1 C8 Si1 -87.9(2)
C10 C9 Si1 C11 64.82(19)
C10 C9 Si1 C13 -60.24(19)
C10 C9 Si1 C8 -178.61(16)
C12 C11 Si1 C9 71.4(2)
C12 C11 Si1 C13 -165.06(17)
C12 C11 Si1 C8 -46.54(19)
C14 C13 Si1 C9 172.89(17)
C14 C13 Si1 C11 46.5(2)
C14 C13 Si1 C8 -69.69(19)
C1 C8 Si1 C9 61.50(17)
C1 C8 Si1 C11 -176.60(15)
C1 C8 Si1 C13 -56.56(17)
C20 C15 C16 F1 -178.51(16)
B1 C15 C16 F1 0.0(3)
C20 C15 C16 C17 4.1(3)
B1 C15 C16 C17 -177.39(18)
F1 C16 C17 F2 -0.9(3)
C15 C16 C17 F2 176.46(18)
F1 C16 C17 C18 -179.58(17)
C15 C16 C17 C18 -2.2(3)
F2 C17 C18 F3 0.8(3)
C16 C17 C18 F3 179.48(18)
F2 C17 C18 C19 -179.24(18)
C16 C17 C18 C19 -0.6(3)
F3 C18 C19 F4 -0.5(3)
C17 C18 C19 F4 179.56(17)
F3 C18 C19 C20 -179.13(17)
C17 C18 C19 C20 0.9(3)
F4 C19 C20 F5 3.0(3)
C18 C19 C20 F5 -178.43(17)
F4 C19 C20 C15 -177.20(17)
C18 C19 C20 C15 1.4(3)
C16 C15 C20 F5 176.10(16)
B1 C15 C20 F5 -2.2(3)
C16 C15 C20 C19 -3.7(3)
B1 C15 C20 C19 177.94(18)
C26 C21 C22 F6 -179.99(15)
B1 C21 C22 F6 4.7(2)
C26 C21 C22 C23 -1.4(3)
B1 C21 C22 C23 -176.76(17)
F6 C22 C23 F7 -0.8(3)
C21 C22 C23 F7 -179.43(16)
F6 C22 C23 C24 178.39(16)
C21 C22 C23 C24 -0.2(3)
F7 C23 C24 F8 -1.2(3)
C22 C23 C24 F8 179.58(16)
F7 C23 C24 C25 179.85(16)
C22 C23 C24 C25 0.6(3)
F8 C24 C25 F9 0.6(3)
C23 C24 C25 F9 179.62(17)
F8 C24 C25 C26 -178.24(17)
C23 C24 C25 C26 0.7(3)
F9 C25 C26 F10 -2.5(3)
C24 C25 C26 F10 176.36(16)
F9 C25 C26 C21 178.47(16)
C24 C25 C26 C21 -2.7(3)
C22 C21 C26 F10 -176.09(15)
B1 C21 C26 F10 -1.3(3)
C22 C21 C26 C25 2.9(3)
B1 C21 C26 C25 177.66(18)
C32 C27 C28 F11 175.98(16)
B1 C27 C28 F11 1.0(3)
C32 C27 C28 C29 -3.5(3)
B1 C27 C28 C29 -178.49(17)
F11 C28 C29 F12 1.5(2)
C27 C28 C29 F12 -178.99(17)
F11 C28 C29 C30 -176.72(17)
C27 C28 C29 C30 2.8(3)
F12 C29 C30 F13 0.7(3)
C28 C29 C30 F13 178.92(16)
F12 C29 C30 C31 -178.59(17)
C28 C29 C30 C31 -0.3(3)
F13 C30 C31 F14 -0.1(3)
C29 C30 C31 F14 179.19(17)
F13 C30 C31 C32 179.81(16)
C29 C30 C31 C32 -0.9(3)
F14 C31 C32 F15 0.8(3)
C30 C31 C32 F15 -179.10(16)
F14 C31 C32 C27 179.83(17)
C30 C31 C32 C27 -0.1(3)
C28 C27 C32 F15 -178.84(15)
B1 C27 C32 F15 -3.5(3)
C28 C27 C32 C31 2.1(3)
B1 C27 C32 C31 177.53(17)
C38 C33 C34 F16 -177.95(16)
B1 C33 C34 F16 -2.9(3)
C38 C33 C34 C35 1.8(3)
B1 C33 C34 C35 176.86(19)
F16 C34 C35 F17 -0.9(3)
C33 C34 C35 F17 179.29(18)
F16 C34 C35 C36 179.71(17)
C33 C34 C35 C36 -0.1(3)
F17 C35 C36 F18 -0.8(3)
C34 C35 C36 F18 178.57(18)
F17 C35 C36 C37 179.35(18)
C34 C35 C36 C37 -1.3(3)
F18 C36 C37 F19 -0.3(3)
C35 C36 C37 F19 179.58(17)
F18 C36 C37 C38 -179.13(18)
C35 C36 C37 C38 0.7(3)
F19 C37 C38 F20 1.0(3)
C36 C37 C38 F20 179.86(17)
F19 C37 C38 C33 -177.58(18)
C36 C37 C38 C33 1.3(3)
C34 C33 C38 F20 179.02(16)
B1 C33 C38 F20 3.5(3)
C34 C33 C38 C37 -2.5(3)
B1 C33 C38 C37 -178.00(18)
C20 C15 B1 C27 114.6(2)
C16 C15 B1 C27 -63.6(2)
C20 C15 B1 C33 -8.9(3)
C16 C15 B1 C33 172.87(16)
C20 C15 B1 C21 -123.1(2)
C16 C15 B1 C21 58.7(2)
C28 C27 B1 C15 113.8(2)
C32 C27 B1 C15 -60.9(2)
C28 C27 B1 C33 -123.79(19)
C32 C27 B1 C33 61.6(2)
C28 C27 B1 C21 -9.3(3)
C32 C27 B1 C21 176.08(16)
C34 C33 B1 C15 125.9(2)
C38 C33 B1 C15 -59.4(2)
C34 C33 B1 C27 8.0(3)
C38 C33 B1 C27 -177.29(16)
C34 C33 B1 C21 -112.8(2)
C38 C33 B1 C21 61.9(2)
C26 C21 B1 C15 6.5(3)
C22 C21 B1 C15 -179.03(15)
C26 C21 B1 C27 124.15(19)
C22 C21 B1 C27 -61.4(2)
C26 C21 B1 C33 -113.95(19)
C22 C21 B1 C33 60.54(19)

loop_
_cod_related_entry_id
_cod_related_entry_code
_cod_related_entry_database
1 30651776 ChemSpider
